data_1532178
loop_
_publ_author_name
'Vashook, V.'
'Vasylechko, L.'
'Ullmann, H.'
'Knapp, M.'
'Guth, U.'

_publ_section_title
;
 Lanthanum doped calcium titanates: synthesis, crystal structure, thermal
 expansion and transport properties
;
_journal_name_full 'Journal of Alloys Compd.'
_journal_page_first 13
_journal_page_last 23
_journal_volume 354
_journal_year 2003
_chemical_formula_sum 'Ca0.8 La0.2 O3 Ti'
_chemical_name_systematic '(La0.2 Ca0.8) (Ti O3)'
_space_group_IT_number 62
_symmetry_space_group_name_Hall '-P 2c 2ab'
_symmetry_space_group_name_H-M 'P b n m'
_cell_angle_alpha 90
_cell_angle_beta 90
_cell_angle_gamma 90
_cell_formula_units_Z 4
_cell_length_a 5.4302
_cell_length_b 5.4499
_cell_length_c 7.6911
_cell_volume 227.611
_citation_journal_id_ASTM JALCEU
_cod_data_source_file Vashook_JALCEU_2003_1389.cif
_cod_data_source_block Ca0.8La0.2O3Ti1
_cod_original_cell_volume 227.6108
_cod_original_sg_symbol_Hall '-P 2ac 2n (z,x,y)'
_cod_original_formula_sum 'Ca0.8 La0.2 O3 Ti1'
_cod_database_code 1532178

loop_
_symmetry_equiv_pos_as_xyz
x,y,z
x+1/2,-y+1/2,-z
-x+1/2,y+1/2,-z+1/2
-x,-y,z+1/2
-x,-y,-z
-x-1/2,y-1/2,z
x-1/2,-y-1/2,z-1/2
x,y,-z-1/2

loop_
_atom_site_label
_atom_site_type_symbol
_atom_site_fract_x
_atom_site_fract_y
_atom_site_fract_z
_atom_site_occupancy
_atom_site_U_iso_or_equiv
Ti1 Ti+3 0.5 0 0 1 0.0
O1 O-2 0.068 0.49 0.25 1 0.0
O2 O-2 0.221 0.219 0.5329 1 0.0
Ca1 Ca+2 -0.003 0.0201 0.25 0.8 0.0
La1 La+3 -0.003 0.0201 0.25 0.2 0.0
